data_7716944
loop_
_publ_author_name
'Zhu, Jing'
'Huo, Cuimeng'
'Chen, Jin'
'Ma, Xiaoxing'
'Zhu, Xiangjun'
'Li, Yan'
'Li, Guofang'
'Chen, Haitao'
'Duan, Xianying'
'Han, Fujiao'
'Kong, Hongjun'
'Zheng, Fuwei'
'Jiang, Aiyun'

_publ_section_title
;
 Ultrathin two-dimensional (2D) manganese-based metal--organic framework
 nanosheets for selective photocatalytic oxidation of thioether
;
_journal_issue 37
_journal_name_full 'Dalton Transactions'
_journal_page_first 15688
_journal_page_last 15695
_journal_paper_doi 10.1039/D4DT01251H
_journal_volume 53
_journal_year 2024
_chemical_formula_moiety 'C64 H43 Mn2 N O20, 2(C0.918 H2.509 O0.285)'
_chemical_formula_sum 'C65.85 H48.06 Mn2 N O20.58'
_chemical_formula_weight 1292.47
_space_group_crystal_system triclinic
_space_group_IT_number 2
_space_group_name_Hall '-P 1'
_space_group_name_H-M_alt 'P -1'
_atom_sites_solution_hydrogens mixed
_atom_sites_solution_primary iterative
_audit_creation_date 2024-08-09
_audit_creation_method
;
Olex2 1.3
(compiled 2020.11.12 svn.r5f609507 for OlexSys, GUI svn.r6408)
;
_audit_update_record
;
2024-08-27 deposited with the CCDC.	2024-08-29 downloaded from the CCDC.
;
_cell_angle_alpha 71.856(3)
_cell_angle_beta 69.878(3)
_cell_angle_gamma 75.205(2)
_cell_formula_units_Z 1
_cell_length_a 12.3933(4)
_cell_length_b 13.4724(4)
_cell_length_c 14.8545(5)
_cell_measurement_reflns_used 9570
_cell_measurement_temperature 149.99(10)
_cell_measurement_theta_max 73.7090
_cell_measurement_theta_min 3.2980
_cell_volume 2182.28(13)
_computing_cell_refinement 'CrysAlisPro 1.171.41.49a (Rigaku OD, 2019)'
_computing_data_collection 'CrysAlisPro 1.171.41.49a (Rigaku OD, 2019)'
_computing_data_reduction 'CrysAlisPro 1.171.41.49a (Rigaku OD, 2019)'
_computing_molecular_graphics 'Olex2 1.3 (Dolomanov et al., 2009)'
_computing_publication_material 'Olex2 1.3 (Dolomanov et al., 2009)'
_computing_structure_refinement 'SHELXL 2018/3 (Sheldrick, 2015)'
_computing_structure_solution DMF/H2O/EtOH
_diffrn_ambient_temperature 150.15
_diffrn_detector_area_resol_mean 10.0000
_diffrn_detector_type HyPix
_diffrn_measured_fraction_theta_full 0.998
_diffrn_measured_fraction_theta_max 0.965
_diffrn_measurement_details
;
List of Runs (angles in degrees, time in seconds):

  # Type    Start    End  Width  t~exp~   \w     \q     \k     \f   Frames
#--------------------------------------------------------------------------
  1  \w    -76.00 -51.00   0.50    0.05    --  -39.95 129.00 158.00   50
  2  \w    -83.00 -58.00   0.50    0.05    --  -39.95 140.00 -28.00   50
  3  \w   -117.00 -92.00   0.50    0.05    --  -39.95-129.00  85.00   50
  4  \w    -98.00 -64.00   0.50    0.05    --  -39.95-140.00 -87.00   68
  5  \w     48.00 100.00   0.50    0.05    --   39.95-129.00  85.00  104
  6  \w     51.00  76.00   0.50    0.05    --   39.95-140.00 -87.00   50
  7  \w   -160.00 -93.00   0.50    0.20    --  -94.50-129.00  85.00  134
  8  \w    -99.00 -72.00   0.50    0.20    --  -94.50-140.00 -87.00   54
  9  \w    -93.00 -50.00   0.50    0.20    --  -94.50 140.00 -28.00   86
 10  \w     37.00 113.00   0.50    0.20    --  108.87-129.00  85.00  152
 11  \w    111.00 136.00   0.50    0.20    --  108.87 129.00 158.00   50
 12  \w     85.00 128.00   0.50    0.20    --  108.87 140.00 -28.00   86
 13  \w     71.00 123.00   0.50    0.20    --  108.87-140.00 -87.00  104
 14  \w    -13.00  44.00   0.50    0.05    --  -39.95  19.00  60.00  114
 15  \w    -27.00  25.00   0.50    0.05    --  -39.95  19.00 -60.00  104
 16  \w    -42.00 -13.00   0.50    0.05    --  -39.95  37.00-180.00   58
 17  \w     -3.00  38.00   0.50    0.05    --  -39.95  37.00-180.00   82
 18  \w    -26.00  43.00   0.50    0.05    --  -39.95  19.00 120.00  138
 19  \w      6.00 111.00   0.50    0.05    --   39.95  77.00 -30.00  210
 20  \w     71.00 122.00   0.50    0.05    --   39.95 178.00 -90.00  102
 21  \w    -50.00 -18.00   0.50    0.20    --  -94.50  45.00-150.00   64
 22  \w    -50.00 -15.00   0.50    0.20    --  -94.50  45.00 120.00   70
 23  \w   -107.00 -58.00   0.50    0.20    --  -94.50 -30.00 -90.00   98
 24  \w    -49.00 -15.00   0.50    0.20    --  -94.50  45.00 150.00   68
 25  \w   -177.00-120.00   0.50    0.20    --  -94.50 -30.00 -90.00  114
 26  \w    -50.00 -17.00   0.50    0.20    --  -94.50  45.00  30.00   66
 27  \w   -159.00-127.00   0.50    0.20    --  -94.50 -61.00 150.00   64
 28  \w   -105.00 -79.00   0.50    0.20    --  -94.50 -61.00 150.00   52
 29  \w     79.00 107.00   0.50    0.20    --  108.87-105.00 -16.84   56
 30  \w     79.00 111.00   0.50    0.20    --  108.87-125.00-180.00   64
 31  \w     80.00 177.00   0.50    0.20    --  108.87  61.00 150.00  194
 32  \w     98.00 176.00   0.50    0.20    --  108.87 125.00  30.00  156
 33  \w     34.00  60.00   0.50    0.20    --  108.87 -61.00 -60.00   52
 34  \w     98.00 176.00   0.50    0.20    --  108.87 125.00-180.00  156
 35  \w     55.00 106.00   0.50    0.20    --  108.87-125.00-150.00  102
 36  \w     44.00 110.00   0.50    0.20    --  108.87-125.00 -60.00  132
 37  \w     38.00  71.00   0.50    0.20    --  108.87 -61.00 -30.00   66
 38  \w    102.00 147.00   0.50    0.20    --  108.87 125.00 -60.00   90
 39  \w     36.00  61.00   0.50    0.20    --  108.87-125.00-180.00   50
 40  \w     60.00  97.00   0.50    0.20    --  108.87 -94.00  90.00   74
 41  \w    133.00 173.00   0.50    0.20    --  108.87   0.00   0.00   80
 42  \w     29.00  64.00   0.50    0.20    --  108.87 -94.00 -60.00   70
 43  \w     74.00 100.00   0.50    0.20    --  108.87 -94.00 -60.00   52
 44  \w     82.00 172.00   0.50    0.20    --  108.87  30.00 120.00  180
 45  \w     58.00  84.00   0.50    0.20    --  108.87   0.00   0.00   52
 46  \w     24.00  53.00   0.50    0.20    --  108.87   0.00   0.00   58
 47  \w     34.00  66.00   0.50    0.20    --  108.87 -61.00-150.00   64
 48  \w     46.00  81.00   0.50    0.20    --  108.87 -77.00  90.00   70
 49  \w     35.00  63.00   0.50    0.20    --  108.87 -77.00 -30.00   56
 50  \w     80.00 105.00   0.50    0.20    --  108.87 -77.00-120.00   50
;
_diffrn_measurement_device 'four-circle diffractometer'
_diffrn_measurement_device_type 'XtaLAB Synergy, Dualflex, HyPix'
_diffrn_measurement_method '\w scans'
_diffrn_radiation_type CuK\a
_diffrn_radiation_wavelength 1.54184
_diffrn_reflns_av_R_equivalents 0.0837
_diffrn_reflns_av_unetI/netI 0.0897
_diffrn_reflns_Laue_measured_fraction_full 0.998
_diffrn_reflns_Laue_measured_fraction_max 0.965
_diffrn_reflns_limit_h_max 14
_diffrn_reflns_limit_h_min -15
_diffrn_reflns_limit_k_max 16
_diffrn_reflns_limit_k_min -15
_diffrn_reflns_limit_l_max 18
_diffrn_reflns_limit_l_min -18
_diffrn_reflns_number 25387
_diffrn_reflns_point_group_measured_fraction_full 0.998
_diffrn_reflns_point_group_measured_fraction_max 0.965
_diffrn_reflns_theta_full 67.684
_diffrn_reflns_theta_max 74.054
_diffrn_reflns_theta_min 3.269
_exptl_absorpt_coefficient_mu 2.822
_exptl_absorpt_correction_T_max 1.00000
_exptl_absorpt_correction_T_min 0.22161
_exptl_absorpt_correction_type multi-scan
_exptl_absorpt_process_details
;
CrysAlisPro 1.171.41.49a (Rigaku Oxford Diffraction, 2019)
Empirical absorption correction using spherical harmonics,
 implemented in SCALE3 ABSPACK scaling algorithm.
;
_exptl_crystal_colour yellow
_exptl_crystal_density_diffrn 0.983
_exptl_crystal_description block
_exptl_crystal_F_000 665
_exptl_crystal_size_max 0.1
_exptl_crystal_size_mid 0.1
_exptl_crystal_size_min 0.1
_refine_diff_density_max 0.527
_refine_diff_density_min -0.564
_refine_diff_density_rms 0.076
_refine_ls_extinction_method none
_refine_ls_goodness_of_fit_ref 1.040
_refine_ls_hydrogen_treatment constr
_refine_ls_matrix_type full
_refine_ls_number_parameters 469
_refine_ls_number_reflns 8564
_refine_ls_number_restraints 996
_refine_ls_restrained_S_all 1.002
_refine_ls_R_factor_all 0.0816
_refine_ls_R_factor_gt 0.0626
_refine_ls_shift/su_max 0.000
_refine_ls_shift/su_mean 0.000
_refine_ls_structure_factor_coef Fsqd
_refine_ls_weighting_details 'w=1/[\s^2^(Fo^2^)+(0.0855P)^2^+1.1003P] where P=(Fo^2^+2Fc^2^)/3'
_refine_ls_weighting_scheme calc
_refine_ls_wR_factor_gt 0.1670
_refine_ls_wR_factor_ref 0.1797
_reflns_Friedel_coverage 0.000
_reflns_number_gt 6464
_reflns_number_total 8564
_reflns_threshold_expression 'I > 2\s(I)'
_cod_data_source_file d4dt01251h2.cif
_cod_data_source_block 1_sq
_cod_depositor_comments 'Adding full bibliography for 7716944.cif.'
_cod_database_code 7716944
_shelx_shelxl_version_number 2018/3
_shelx_space_group_comment
;
The symmetry employed for this shelxl refinement is uniquely defined
by the following loop, which should always be used as a source of
symmetry information in preference to the above space-group names.
They are only intended as comments.
;
_olex2_refinement_description
;
1. Fixed Uiso
 At 1.2 times of:
  All C(H) groups, All C(H,H) groups
 At 1.5 times of:
  All C(H,H,H) groups, All O(H) groups, All O(H,H) groups
2. Restrained distances
 N1-C33 = N1-C32
 1.35 with sigma of 0.001
 C33-C31
 2.38 with sigma of 0.001
 O12-C1A
 1.42 with sigma of 0.02
 C1A-C1B
 1.51 with sigma of 0.02
 O12-C1B
 2.37 with sigma of 0.04
3. Rigid bond restraints
 O12, C1A, C1B
 with sigma for 1-2 distances of 0.001 and sigma for 1-3 distances of 0.001
4. Uiso/Uaniso restraints and constraints
C1 \\sim C9 \\sim C27 \\sim C16 \\sim C7 \\sim C3 \\sim C4 \\sim C24 \\sim C5
\\sim C15 \\sim C23 \\sim C25 \\sim C6 \\sim C10 \\sim C2 \\sim C26 \\sim C22
\\sim C17 \\sim C8 \\sim C29 \\sim C28 \\sim C21 \\sim C18 \\sim C11 \\sim C30
\\sim C20 \\sim C19 \\sim C14 \\sim C12 \\sim C13 \\sim C33 \\sim C31 \\sim
C32: within 3.8A with sigma of 0.02 and sigma for terminal atoms of 0.01 within
3.8A
O12 \\sim C1A \\sim C1B: within 2A with sigma of 0.04 and sigma for terminal
atoms of 0.08 within 2A
C1C: within 2A with sigma of 0.04 and sigma for terminal atoms of 0.08 within 2A
Uanis(O2) \\sim Ueq, Uanis(O1) \\sim Ueq, Uanis(O4) \\sim Ueq, Uanis(O3) \\sim
Ueq, Uanis(O6) \\sim Ueq, Uanis(O7) \\sim Ueq, Uanis(O5) \\sim Ueq, Uanis(O8)
\\sim Ueq, Uanis(O10) \\sim Ueq: with sigma of 0.02 and sigma for terminal
atoms of 0.01
Uanis(O11) \\sim Ueq, Uanis(O10) \\sim Ueq: with sigma of 0.001 and sigma for
terminal atoms of 0.002
Uanis(O12) \\sim Ueq, Uanis(C1A) \\sim Ueq, Uanis(C1B) \\sim Ueq: with sigma of
0.001 and sigma for terminal atoms of 0.002
Uanis(O9A) \\sim Ueq: with sigma of 0.0001 and sigma for terminal atoms of
0.0002
Uanis(C1C) \\sim Ueq, Uanis(O11) \\sim Ueq: with sigma of 0.001 and sigma for
terminal atoms of 0.002
5. Rigid body (RIGU) restrains
 O12, C1A, C1B
 with sigma for 1-2 distances of 0.004 and sigma for 1-3 distances of 0.004
 C1C
 with sigma for 1-2 distances of 0.004 and sigma for 1-3 distances of 0.004
6. Others
 Sof(C1B)=Sof(H1BA)=Sof(H1BB)=Sof(H1BC)=FVAR(1)
 Sof(O12)=Sof(H12A)=FVAR(2)
 Sof(C1A)=Sof(H1AA)=Sof(H1AB)=FVAR(3)
 Fixed Sof: C33(0.5) H33A(0.5) H33B(0.5) H33C(0.5) N1(0.5) C31(0.5) H31(0.5)
 C32(0.5) H32A(0.5) H32B(0.5) H32C(0.5) O10(0.5) H10A(0.5) H10B(0.5) O11(0.5)
 O9A(0.5) O9(0.5) H9A(0.5) H9B(0.5) C1C(0.5)
7.a Rotating group:
 O10(H10A,H10B), O9(H9A,H9B)
7.b Secondary CH2 refined with riding coordinates:
 C1A(H1AA,H1AB)
7.c Aromatic/amide H refined with riding coordinates:
 C27(H27), C3(H3), C24(H24), C6(H6), C8(H8), C21(H21), C18(H18), C11(H11),
 C30(H30), C20(H20), C19(H19), C14(H14), C12(H12), C13(H13), C31(H31)
7.d Tetrahedral OH refined with riding coordinates:
 O2(H2), O4(H4)
7.e Idealised Me refined as rotating group:
 C33(H33A,H33B,H33C), C32(H32A,H32B,H32C), C1B(H1BA,H1BB,H1BC)
7.f Idealised tetrahedral OH refined as rotating group:
 O12(H12A)
;
_olex2_submission_special_instructions 'No special instructions were received'
_oxdiff_exptl_absorpt_empirical_details
;
Empirical correction (ABSPACK) includes:
- Absorption correction using spherical harmonics
- Frame scaling
;

loop_
_space_group_symop_operation_xyz
'x, y, z'
'-x, -y, -z'

loop_
_atom_site_label
_atom_site_type_symbol
_atom_site_fract_x
_atom_site_fract_y
_atom_site_fract_z
_atom_site_U_iso_or_equiv
_atom_site_adp_type
_atom_site_occupancy
_atom_site_site_symmetry_order
_atom_site_calc_flag
_atom_site_refinement_flags_posn
_atom_site_refinement_flags_adp
_atom_site_refinement_flags_occupancy
_atom_site_disorder_assembly
_atom_site_disorder_group
Mn1 Mn 0.15836(4) 0.66826(4) 0.66624(3) 0.02669(16) Uani 1 1 d . . . . .
O2 O 0.08787(18) 0.64006(16) 0.93104(15) 0.0263(5) Uani 1 1 d . U . . .
H2 H 0.044868 0.674879 0.894843 0.039 Uiso 1 1 calc R U . . .
O1 O 0.21330(18) 0.58934(17) 0.79679(15) 0.0285(5) Uani 1 1 d . U . . .
O4 O 0.15295(19) 0.22931(17) 1.27003(15) 0.0299(5) Uani 1 1 d . U . . .
H4 H 0.102748 0.210772 1.324126 0.045 Uiso 1 1 calc R U . . .
O3 O 0.01304(18) 0.36927(17) 1.24690(15) 0.0294(5) Uani 1 1 d . U . . .
O6 O 1.10826(19) -0.17787(16) 0.70030(16) 0.0295(5) Uani 1 1 d . U . . .
O7 O 1.0648(2) 0.15462(18) 0.44533(16) 0.0349(6) Uani 1 1 d . U . . .
O5 O 0.9979(2) -0.18447(17) 0.85631(16) 0.0326(5) Uani 1 1 d . U . . .
O8 O 0.8901(2) 0.25775(19) 0.46768(16) 0.0452(7) Uani 1 1 d . U . . .
C1 C 0.1663(2) 0.5753(2) 0.8876(2) 0.0222(6) Uani 1 1 d . U . . .
C9 C 0.4655(2) 0.2528(2) 0.9335(2) 0.0231(6) Uani 1 1 d . U . . .
C27 C 0.9956(3) 0.0251(2) 0.6346(2) 0.0249(6) Uani 1 1 d . U . . .
H27 H 1.065831 -0.000596 0.590484 0.030 Uiso 1 1 calc R U . . .
C16 C 0.6795(3) 0.1476(2) 0.8317(2) 0.0230(6) Uani 1 1 d . U . . .
C7 C 0.3516(2) 0.3161(2) 0.9776(2) 0.0241(6) Uani 1 1 d . U . . .
C3 C 0.1413(2) 0.4424(2) 1.0525(2) 0.0225(6) Uani 1 1 d . U . . .
H3 H 0.070274 0.485476 1.078016 0.027 Uiso 1 1 calc R U . . .
C4 C 0.1809(2) 0.3482(2) 1.1133(2) 0.0235(6) Uani 1 1 d . U . . .
C24 C 0.8583(3) 0.0056(2) 0.7980(2) 0.0250(6) Uani 1 1 d . U . . .
H24 H 0.835218 -0.033596 0.864885 0.030 Uiso 1 1 calc R U . . .
C5 C 0.1092(2) 0.3140(2) 1.2177(2) 0.0244(6) Uani 1 1 d . U . . .
C15 C 0.5773(3) 0.1064(2) 0.8560(2) 0.0256(6) Uani 1 1 d . U . . .
C23 C 0.7908(3) 0.1023(2) 0.7656(2) 0.0248(6) Uani 1 1 d . U . . .
C25 C 0.9590(3) -0.0328(2) 0.7324(2) 0.0255(6) Uani 1 1 d . U . . .
C6 C 0.2862(2) 0.2859(2) 1.0754(2) 0.0251(6) Uani 1 1 d . U . . .
H6 H 0.313303 0.221936 1.117136 0.030 Uiso 1 1 calc R U . . .
C10 C 0.4680(3) 0.1594(2) 0.9091(2) 0.0264(6) Uani 1 1 d . U . . .
C2 C 0.2064(2) 0.4731(2) 0.9539(2) 0.0224(6) Uani 1 1 d . U . . .
C26 C 1.0285(3) -0.1394(2) 0.7638(2) 0.0246(6) Uani 1 1 d . U . . .
C22 C 0.5690(2) 0.2914(2) 0.9124(2) 0.0232(6) Uani 1 1 d . U . . .
C17 C 0.6782(2) 0.2369(2) 0.8611(2) 0.0235(6) Uani 1 1 d . U . . .
C8 C 0.3101(2) 0.4096(2) 0.9166(2) 0.0246(6) Uani 1 1 d . U . . .
H8 H 0.353079 0.429968 0.849029 0.029 Uiso 1 1 calc R U . . .
C29 C 0.9621(3) 0.1840(2) 0.4974(2) 0.0308(7) Uani 1 1 d . U . . .
C28 C 0.9282(3) 0.1207(2) 0.6025(2) 0.0287(7) Uani 1 1 d . U . . .
C21 C 0.5705(3) 0.3849(3) 0.9375(3) 0.0313(7) Uani 1 1 d . U . . .
H21 H 0.499211 0.422327 0.970501 0.038 Uiso 1 1 calc R U . . .
C18 C 0.7814(3) 0.2777(3) 0.8422(2) 0.0314(7) Uani 1 1 d . U . . .
H18 H 0.854284 0.241843 0.809900 0.038 Uiso 1 1 calc R U . . .
C11 C 0.3653(3) 0.1165(3) 0.9304(3) 0.0360(7) Uani 1 1 d . U . . .
H11 H 0.292327 0.150768 0.964278 0.043 Uiso 1 1 calc R U . . .
C30 C 0.8263(3) 0.1582(2) 0.6675(2) 0.0314(7) Uani 1 1 d . U . . .
H30 H 0.780047 0.223096 0.644588 0.038 Uiso 1 1 calc R U . . .
C20 C 0.6707(3) 0.4218(3) 0.9157(3) 0.0377(8) Uani 1 1 d . U . . .
H20 H 0.668597 0.485283 0.931857 0.045 Uiso 1 1 calc R U . . .
C19 C 0.7786(3) 0.3664(3) 0.8690(3) 0.0381(8) Uani 1 1 d . U . . .
H19 H 0.849001 0.391000 0.856360 0.046 Uiso 1 1 calc R U . . .
C14 C 0.5765(3) 0.0144(3) 0.8277(3) 0.0364(7) Uani 1 1 d . U . . .
H14 H 0.647404 -0.020200 0.791280 0.044 Uiso 1 1 calc R U . . .
C12 C 0.3693(4) 0.0280(4) 0.9034(3) 0.0485(9) Uani 1 1 d . U . . .
H12 H 0.299776 0.000607 0.919146 0.058 Uiso 1 1 calc R U . . .
C13 C 0.4776(4) -0.0242(3) 0.8516(3) 0.0495(10) Uani 1 1 d . U . . .
H13 H 0.479981 -0.086710 0.833702 0.059 Uiso 1 1 calc R U . . .
C33 C 0.4771(6) 0.3180(6) 0.6511(6) 0.0373(16) Uani 0.5 1 d D U P A 1
H33A H 0.504654 0.359138 0.680364 0.056 Uiso 0.5 1 calc R U P A 1
H33B H 0.540667 0.296289 0.596212 0.056 Uiso 0.5 1 calc R U P A 1
H33C H 0.451369 0.254964 0.701459 0.056 Uiso 0.5 1 calc R U P A 1
N1 N 0.3871(4) 0.3781(4) 0.6172(4) 0.0351(13) Uani 0.5 1 d D . P A 1
C31 C 0.3328(5) 0.4726(4) 0.6377(5) 0.0308(14) Uani 0.5 1 d D U P A 1
H31 H 0.368052 0.500325 0.670084 0.037 Uiso 0.5 1 calc R U P A 1
C32 C 0.3502(6) 0.3356(6) 0.5639(5) 0.0422(17) Uani 0.5 1 d D U P A 1
H32A H 0.410211 0.332781 0.500867 0.063 Uiso 0.5 1 calc R U P A 1
H32B H 0.278116 0.379535 0.551262 0.063 Uiso 0.5 1 calc R U P A 1
H32C H 0.335651 0.263856 0.601007 0.063 Uiso 0.5 1 calc R U P A 1
O10 O 0.3376(4) 0.7208(4) 0.6000(3) 0.0264(9) Uani 0.5 1 d . U P B 2
H10A H 0.400301 0.700982 0.621915 0.040 Uiso 0.5 1 d R U P B 2
H10B H 0.358315 0.770134 0.543900 0.040 Uiso 0.5 1 d R U P B 2
O11 O 0.3270(4) 0.6869(4) 0.5747(4) 0.0289(10) Uani 0.5 1 d . U P B 1
O9A O 0.2434(5) 0.5268(4) 0.6193(4) 0.0277(10) Uani 0.5 1 d . U P A 1
O9 O 0.1851(5) 0.5130(4) 0.6242(3) 0.0338(11) Uani 0.5 1 d . . P B 2
H9A H 0.208107 0.458576 0.669253 0.051 Uiso 0.5 1 d R U P B 2
H9B H 0.243655 0.510916 0.569533 0.051 Uiso 0.5 1 d R U P B 2
O12 O 0.4857(12) 0.3521(11) 0.6565(9) 0.050(2) Uani 0.285(9) 1 d D U P C 2
H12A H 0.460837 0.417567 0.646428 0.075 Uiso 0.285(9) 1 calc R U P C 2
C1A C 0.5223(6) 0.3213(6) 0.5654(5) 0.0417(19) Uani 0.530(13) 1 d D U P C 2
H1AA H 0.598521 0.274041 0.561766 0.050 Uiso 0.530(13) 1 calc R U P C 2
H1AB H 0.536424 0.385932 0.511268 0.050 Uiso 0.530(13) 1 calc R U P C 2
C1B C 0.4478(9) 0.2678(9) 0.5427(8) 0.049(2) Uani 0.388(12) 1 d D U P C 2
H1BA H 0.492397 0.239786 0.484667 0.074 Uiso 0.388(12) 1 calc R U P C 2
H1BB H 0.379697 0.318718 0.529065 0.074 Uiso 0.388(12) 1 calc R U P C 2
H1BC H 0.422109 0.209491 0.599509 0.074 Uiso 0.388(12) 1 calc R U P C 2
C1C C 0.3739(6) 0.6599(6) 0.4959(5) 0.0361(15) Uani 0.5 1 d . U P B 1

loop_
_atom_site_aniso_label
_atom_site_aniso_U_11
_atom_site_aniso_U_22
_atom_site_aniso_U_33
_atom_site_aniso_U_23
_atom_site_aniso_U_13
_atom_site_aniso_U_12
Mn1 0.0269(3) 0.0239(3) 0.0095(2) 0.00142(16) 0.00066(16) 0.01436(18)
O2 0.0267(10) 0.0200(10) 0.0210(10) 0.0054(8) -0.0083(8) 0.0041(8)
O1 0.0222(10) 0.0294(11) 0.0182(10) 0.0071(8) -0.0040(8) 0.0041(8)
O4 0.0315(11) 0.0263(11) 0.0184(10) 0.0096(8) -0.0066(8) -0.0015(9)
O3 0.0266(11) 0.0275(11) 0.0225(11) 0.0070(8) -0.0052(8) -0.0038(9)
O6 0.0300(11) 0.0182(10) 0.0271(11) 0.0033(8) -0.0062(9) 0.0046(8)
O7 0.0455(13) 0.0281(11) 0.0162(10) 0.0025(8) -0.0071(9) 0.0068(10)
O5 0.0404(12) 0.0222(10) 0.0218(11) 0.0071(8) -0.0106(9) 0.0044(9)
O8 0.0661(17) 0.0326(13) 0.0109(10) 0.0010(9) -0.0078(10) 0.0236(12)
C1 0.0166(12) 0.0221(14) 0.0198(13) 0.0072(11) -0.0074(10) -0.0017(11)
C9 0.0220(13) 0.0188(13) 0.0222(13) 0.0037(10) -0.0090(10) 0.0003(11)
C27 0.0362(15) 0.0190(13) 0.0149(13) -0.0035(10) -0.0093(11) 0.0049(12)
C16 0.0309(14) 0.0168(13) 0.0160(12) 0.0003(10) -0.0090(11) 0.0026(11)
C7 0.0198(13) 0.0206(13) 0.0251(14) 0.0061(11) -0.0084(11) -0.0035(11)
C3 0.0201(13) 0.0205(13) 0.0217(14) 0.0040(11) -0.0082(11) -0.0028(11)
C4 0.0218(13) 0.0196(13) 0.0231(14) 0.0057(11) -0.0089(11) -0.0033(11)
C24 0.0353(15) 0.0199(13) 0.0151(13) 0.0023(10) -0.0102(11) -0.0006(12)
C5 0.0231(14) 0.0225(14) 0.0219(14) 0.0059(11) -0.0084(11) -0.0058(11)
C15 0.0375(15) 0.0197(13) 0.0172(13) 0.0013(10) -0.0113(11) -0.0030(12)
C23 0.0368(15) 0.0174(13) 0.0169(13) -0.0019(10) -0.0101(11) 0.0015(12)
C25 0.0373(16) 0.0169(13) 0.0196(14) -0.0006(11) -0.0128(12) 0.0016(12)
C6 0.0217(13) 0.0191(13) 0.0274(15) 0.0075(11) -0.0114(11) -0.0017(11)
C10 0.0325(15) 0.0224(14) 0.0199(13) 0.0059(11) -0.0121(11) -0.0046(12)
C2 0.0191(13) 0.0199(13) 0.0213(14) 0.0070(11) -0.0086(10) -0.0025(11)
C26 0.0301(15) 0.0184(14) 0.0201(14) 0.0004(11) -0.0091(11) 0.0010(12)
C22 0.0199(13) 0.0204(13) 0.0239(14) -0.0026(11) -0.0059(10) 0.0019(11)
C17 0.0219(13) 0.0217(13) 0.0209(13) -0.0029(11) -0.0060(11) 0.0036(11)
C8 0.0189(13) 0.0239(14) 0.0207(13) 0.0075(11) -0.0060(10) -0.0021(11)
C29 0.0520(19) 0.0171(14) 0.0135(13) -0.0022(11) -0.0110(13) 0.0110(13)
C28 0.0489(18) 0.0193(14) 0.0125(13) -0.0023(11) -0.0117(12) 0.0056(13)
C21 0.0233(14) 0.0306(16) 0.0366(17) -0.0154(13) -0.0027(12) 0.0020(12)
C18 0.0208(14) 0.0354(17) 0.0335(16) -0.0158(13) -0.0010(12) 0.0022(12)
C11 0.0378(17) 0.0363(17) 0.0328(17) 0.0036(14) -0.0130(13) -0.0152(14)
C30 0.0499(18) 0.0191(14) 0.0144(13) -0.0018(11) -0.0106(12) 0.0118(13)
C20 0.0269(16) 0.0405(19) 0.052(2) -0.0281(16) -0.0047(14) -0.0038(14)
C19 0.0218(15) 0.046(2) 0.050(2) -0.0268(17) -0.0017(14) -0.0049(14)
C14 0.054(2) 0.0277(16) 0.0265(16) -0.0047(13) -0.0095(14) -0.0114(14)
C12 0.057(2) 0.053(2) 0.043(2) -0.0049(17) -0.0151(18) -0.0295(19)
C13 0.071(3) 0.044(2) 0.040(2) -0.0126(16) -0.0086(18) -0.0270(19)
C33 0.044(3) 0.034(3) 0.035(3) -0.013(3) -0.012(3) -0.002(3)
N1 0.037(3) 0.030(3) 0.027(3) -0.009(2) -0.004(2) 0.009(2)
C31 0.027(3) 0.028(3) 0.026(3) -0.007(2) -0.006(2) 0.011(2)
C32 0.040(3) 0.035(3) 0.039(3) -0.011(3) -0.004(3) 0.007(3)
O10 0.0212(15) 0.0276(17) 0.0239(16) -0.0005(14) -0.0044(13) -0.0032(13)
O11 0.0279(13) 0.0290(13) 0.0271(13) -0.0059(9) -0.0063(9) -0.0040(9)
O9A 0.0277(10) 0.0277(10) 0.0277(10) -0.0068(3) -0.0080(3) -0.00457(19)
O9 0.047(3) 0.023(2) 0.025(2) -0.0101(18) -0.005(2) 0.002(2)
O12 0.052(3) 0.053(3) 0.045(3) -0.014(2) -0.0135(18) -0.0083(18)
C1A 0.040(2) 0.042(2) 0.040(2) -0.0080(11) -0.0109(11) -0.0045(10)
C1B 0.048(3) 0.053(3) 0.049(3) -0.0133(19) -0.014(2) -0.0103(19)
C1C 0.033(2) 0.038(2) 0.030(2) -0.0050(16) -0.0069(16) -0.0003(16)

loop_
_atom_type_symbol
_atom_type_description
_atom_type_scat_dispersion_real
_atom_type_scat_dispersion_imag
_atom_type_scat_source
C C 0.0181 0.0091 'International Tables Vol C Tables 4.2.6.8 and 6.1.1.4'
H H 0.0000 0.0000 'International Tables Vol C Tables 4.2.6.8 and 6.1.1.4'
Mn Mn -0.5299 2.8052 'International Tables Vol C Tables 4.2.6.8 and 6.1.1.4'
N N 0.0311 0.0180 'International Tables Vol C Tables 4.2.6.8 and 6.1.1.4'
O O 0.0492 0.0322 'International Tables Vol C Tables 4.2.6.8 and 6.1.1.4'

loop_
_geom_angle_atom_site_label_1
_geom_angle_atom_site_label_2
_geom_angle_atom_site_label_3
_geom_angle
_geom_angle_site_symmetry_1
_geom_angle_site_symmetry_3
_geom_angle_publ_flag
O1 Mn1 O3 87.11(8) . 2_567 ?
O1 Mn1 O6 94.03(9) . 1_465 ?
O1 Mn1 O10 85.64(13) . . ?
O1 Mn1 O9 92.29(14) . . ?
O3 Mn1 O6 90.16(9) 2_567 1_465 ?
O3 Mn1 O10 168.61(15) 2_567 . ?
O3 Mn1 O9 84.18(16) 2_567 . ?
O6 Mn1 O10 81.62(14) 1_465 . ?
O6 Mn1 O9 171.29(16) 1_465 . ?
O8 Mn1 O1 177.33(9) 2_666 . ?
O8 Mn1 O3 94.42(10) 2_666 2_567 ?
O8 Mn1 O6 88.15(9) 2_666 1_465 ?
O8 Mn1 O10 93.18(14) 2_666 . ?
O8 Mn1 O9 85.70(15) 2_666 . ?
O11 Mn1 O1 94.19(15) . . ?
O11 Mn1 O3 172.25(17) . 2_567 ?
O11 Mn1 O6 97.36(16) . 1_465 ?
O11 Mn1 O8 84.01(16) . 2_666 ?
O11 Mn1 O9A 70.6(2) . . ?
O9A Mn1 O1 85.06(15) . . ?
O9A Mn1 O3 101.97(16) . 2_567 ?
O9A Mn1 O6 167.76(16) . 1_465 ?
O9A Mn1 O8 92.48(15) . 2_666 ?
O9 Mn1 O10 104.9(2) . . ?
C1 O2 H2 109.5 . . ?
C1 O1 Mn1 135.67(18) . . ?
C5 O4 H4 109.5 . . ?
C5 O3 Mn1 133.2(2) . 2_567 ?
C26 O6 Mn1 134.2(2) . 1_645 ?
C29 O8 Mn1 138.3(2) . 2_666 ?
O2 C1 C2 115.6(2) . . ?
O1 C1 O2 126.3(2) . . ?
O1 C1 C2 118.0(3) . . ?
C10 C9 C7 120.4(3) . . ?
C10 C9 C22 120.7(3) . . ?
C22 C9 C7 118.8(3) . . ?
C25 C27 H27 120.4 . . ?
C28 C27 H27 120.4 . . ?
C28 C27 C25 119.3(3) . . ?
C15 C16 C23 120.2(3) . . ?
C17 C16 C15 121.1(3) . . ?
C17 C16 C23 118.5(3) . . ?
C6 C7 C9 123.0(2) . . ?
C6 C7 C8 119.0(3) . . ?
C8 C7 C9 118.0(3) . . ?
C4 C3 H3 120.1 . . ?
C4 C3 C2 119.7(3) . . ?
C2 C3 H3 120.1 . . ?
C3 C4 C5 119.5(3) . . ?
C3 C4 C6 119.7(3) . . ?
C6 C4 C5 120.8(2) . . ?
C23 C24 H24 120.0 . . ?
C25 C24 H24 120.0 . . ?
C25 C24 C23 119.9(3) . . ?
O4 C5 C4 116.0(3) . . ?
O3 C5 O4 125.4(3) . . ?
O3 C5 C4 118.6(2) . . ?
C16 C15 C10 119.4(3) . . ?
C16 C15 C14 122.2(3) . . ?
C14 C15 C10 118.4(3) . . ?
C24 C23 C16 122.9(3) . . ?
C30 C23 C16 118.1(2) . . ?
C30 C23 C24 119.0(3) . . ?
C27 C25 C26 118.5(3) . . ?
C24 C25 C27 120.7(3) . . ?
C24 C25 C26 120.7(3) . . ?
C7 C6 C4 120.9(3) . . ?
C7 C6 H6 119.5 . . ?
C4 C6 H6 119.5 . . ?
C9 C10 C15 119.5(3) . . ?
C9 C10 C11 122.6(3) . . ?
C11 C10 C15 117.8(3) . . ?
C3 C2 C1 120.5(3) . . ?
C8 C2 C1 119.4(2) . . ?
C8 C2 C3 120.0(2) . . ?
O6 C26 O5 125.1(3) . . ?
O6 C26 C25 119.1(3) . . ?
O5 C26 C25 115.8(3) . . ?
C9 C22 C17 119.5(3) . . ?
C9 C22 C21 122.5(3) . . ?
C21 C22 C17 118.0(3) . . ?
C16 C17 C22 119.6(3) . . ?
C16 C17 C18 122.5(3) . . ?
C18 C17 C22 117.8(3) . . ?
C7 C8 H8 119.7 . . ?
C2 C8 C7 120.7(3) . . ?
C2 C8 H8 119.7 . . ?
O7 C29 C28 115.8(3) . . ?
O8 C29 O7 125.5(3) . . ?
O8 C29 C28 118.7(3) . . ?
C27 C28 C29 121.2(3) . . ?
C30 C28 C27 120.0(3) . . ?
C30 C28 C29 118.8(3) . . ?
C22 C21 H21 119.1 . . ?
C20 C21 C22 121.8(3) . . ?
C20 C21 H21 119.1 . . ?
C17 C18 H18 119.0 . . ?
C19 C18 C17 122.0(3) . . ?
C19 C18 H18 119.0 . . ?
C10 C11 H11 119.2 . . ?
C12 C11 C10 121.6(4) . . ?
C12 C11 H11 119.2 . . ?
C23 C30 H30 119.5 . . ?
C28 C30 C23 121.1(3) . . ?
C28 C30 H30 119.5 . . ?
C21 C20 H20 119.8 . . ?
C21 C20 C19 120.5(3) . . ?
C19 C20 H20 119.8 . . ?
C18 C19 C20 119.8(3) . . ?
C18 C19 H19 120.1 . . ?
C20 C19 H19 120.1 . . ?
C15 C14 H14 119.3 . . ?
C13 C14 C15 121.4(4) . . ?
C13 C14 H14 119.3 . . ?
C11 C12 H12 119.9 . . ?
C11 C12 C13 120.1(4) . . ?
C13 C12 H12 119.9 . . ?
C14 C13 C12 120.6(4) . . ?
C14 C13 H13 119.7 . . ?
C12 C13 H13 119.7 . . ?
H33A C33 H33B 109.5 . . ?
H33A C33 H33C 109.5 . . ?
H33B C33 H33C 109.5 . . ?
N1 C33 H33A 109.5 . . ?
N1 C33 H33B 109.5 . . ?
N1 C33 H33C 109.5 . . ?
C33 N1 C31 123.3(5) . . ?
C33 N1 C32 115.6(6) . . ?
C32 N1 C31 121.1(5) . . ?
N1 C31 H31 116.2 . . ?
O9A C31 N1 127.7(7) . . ?
O9A C31 H31 116.2 . . ?
N1 C32 H32A 109.5 . . ?
N1 C32 H32B 109.5 . . ?
N1 C32 H32C 109.5 . . ?
H32A C32 H32B 109.5 . . ?
H32A C32 H32C 109.5 . . ?
H32B C32 H32C 109.5 . . ?
Mn1 O10 H10A 131.0 . . ?
Mn1 O10 H10B 125.0 . . ?
H10A O10 H10B 104.0 . . ?
C1C O11 Mn1 125.6(5) . . ?
C31 O9A Mn1 124.1(5) . . ?
Mn1 O9 H9A 110.9 . . ?
Mn1 O9 H9B 110.4 . . ?
H9A O9 H9B 103.8 . . ?
C1A O12 H12A 109.5 . . ?
O12 C1A H1AA 107.2 . . ?
O12 C1A H1AB 107.2 . . ?
O12 C1A C1B 120.6(9) . . ?
H1AA C1A H1AB 106.8 . . ?
C1B C1A H1AA 107.2 . . ?
C1B C1A H1AB 107.2 . . ?
C1A C1B H1BA 109.5 . . ?
C1A C1B H1BB 109.5 . . ?
C1A C1B H1BC 109.5 . . ?
H1BA C1B H1BB 109.5 . . ?
H1BA C1B H1BC 109.5 . . ?
H1BB C1B H1BC 109.5 . . ?

loop_
_geom_bond_atom_site_label_1
_geom_bond_atom_site_label_2
_geom_bond_distance
_geom_bond_site_symmetry_2
_geom_bond_publ_flag
Mn1 O1 2.147(2) . ?
Mn1 O3 2.165(2) 2_567 ?
Mn1 O6 2.172(2) 1_465 ?
Mn1 O8 2.143(2) 2_666 ?
Mn1 O10 2.295(5) . ?
Mn1 O11 2.093(5) . ?
Mn1 O9A 2.128(5) . ?
Mn1 O9 2.278(5) . ?
O2 H2 0.8400 . ?
O2 C1 1.269(4) . ?
O1 C1 1.245(4) . ?
O4 H4 0.8400 . ?
O4 C5 1.274(4) . ?
O3 C5 1.247(4) . ?
O6 C26 1.240(4) . ?
O7 C29 1.277(4) . ?
O5 C26 1.280(4) . ?
O8 C29 1.235(4) . ?
C1 C2 1.502(4) . ?
C9 C7 1.498(4) . ?
C9 C10 1.404(5) . ?
C9 C22 1.406(4) . ?
C27 H27 0.9500 . ?
C27 C25 1.395(4) . ?
C27 C28 1.388(4) . ?
C16 C15 1.403(5) . ?
C16 C23 1.500(4) . ?
C16 C17 1.396(4) . ?
C7 C6 1.387(4) . ?
C7 C8 1.396(4) . ?
C3 H3 0.9500 . ?
C3 C4 1.393(4) . ?
C3 C2 1.395(4) . ?
C4 C5 1.490(4) . ?
C4 C6 1.398(4) . ?
C24 H24 0.9500 . ?
C24 C23 1.399(4) . ?
C24 C25 1.387(4) . ?
C15 C10 1.445(4) . ?
C15 C14 1.429(5) . ?
C23 C30 1.389(4) . ?
C25 C26 1.501(4) . ?
C6 H6 0.9500 . ?
C10 C11 1.429(5) . ?
C2 C8 1.391(4) . ?
C22 C17 1.443(4) . ?
C22 C21 1.427(5) . ?
C17 C18 1.425(5) . ?
C8 H8 0.9500 . ?
C29 C28 1.497(4) . ?
C28 C30 1.386(4) . ?
C21 H21 0.9500 . ?
C21 C20 1.354(5) . ?
C18 H18 0.9500 . ?
C18 C19 1.362(5) . ?
C11 H11 0.9500 . ?
C11 C12 1.356(6) . ?
C30 H30 0.9500 . ?
C20 H20 0.9500 . ?
C20 C19 1.415(5) . ?
C19 H19 0.9500 . ?
C14 H14 0.9500 . ?
C14 C13 1.345(6) . ?
C12 H12 0.9500 . ?
C12 C13 1.426(6) . ?
C13 H13 0.9500 . ?
C33 H33A 0.9800 . ?
C33 H33B 0.9800 . ?
C33 H33C 0.9800 . ?
C33 N1 1.3512(10) . ?
N1 C31 1.352(7) . ?
N1 C32 1.3513(10) . ?
C31 H31 0.9500 . ?
C31 O9A 1.227(7) . ?
C32 H32A 0.9800 . ?
C32 H32B 0.9800 . ?
C32 H32C 0.9800 . ?
O10 H10A 0.8924 . ?
O10 H10B 0.8923 . ?
O11 C1C 1.237(9) . ?
O9 H9A 0.8860 . ?
O9 H9B 0.8861 . ?
O12 H12A 0.8400 . ?
O12 C1A 1.429(12) . ?
C1A H1AA 0.9900 . ?
C1A H1AB 0.9900 . ?
C1A C1B 1.479(11) . ?
C1B H1BA 0.9800 . ?
C1B H1BB 0.9800 . ?
C1B H1BC 0.9800 . ?

loop_
_geom_torsion_atom_site_label_1
_geom_torsion_atom_site_label_2
_geom_torsion_atom_site_label_3
_geom_torsion_atom_site_label_4
_geom_torsion
_geom_torsion_site_symmetry_1
_geom_torsion_site_symmetry_2
_geom_torsion_site_symmetry_3
_geom_torsion_site_symmetry_4
_geom_torsion_publ_flag
Mn1 O1 C1 O2 -34.6(5) . . . . ?
Mn1 O1 C1 C2 146.6(2) . . . . ?
Mn1 O3 C5 O4 -44.9(5) 2_567 . . . ?
Mn1 O3 C5 C4 135.5(2) 2_567 . . . ?
Mn1 O6 C26 O5 46.8(5) 1_645 . . . ?
Mn1 O6 C26 C25 -131.9(3) 1_645 . . . ?
Mn1 O8 C29 O7 32.9(7) 2_666 . . . ?
Mn1 O8 C29 C28 -145.8(3) 2_666 . . . ?
O2 C1 C2 C3 15.2(4) . . . . ?
O2 C1 C2 C8 -164.0(3) . . . . ?
O1 C1 C2 C3 -165.9(3) . . . . ?
O1 C1 C2 C8 14.9(4) . . . . ?
O7 C29 C28 C27 -11.7(5) . . . . ?
O7 C29 C28 C30 169.5(3) . . . . ?
O8 C29 C28 C27 167.1(3) . . . . ?
O8 C29 C28 C30 -11.7(5) . . . . ?
C1 C2 C8 C7 177.6(3) . . . . ?
C9 C7 C6 C4 179.4(3) . . . . ?
C9 C7 C8 C2 -178.4(3) . . . . ?
C9 C10 C11 C12 177.9(3) . . . . ?
C9 C22 C17 C16 1.0(4) . . . . ?
C9 C22 C17 C18 -179.2(3) . . . . ?
C9 C22 C21 C20 -179.3(3) . . . . ?
C27 C25 C26 O6 -7.7(5) . . . . ?
C27 C25 C26 O5 173.5(3) . . . . ?
C27 C28 C30 C23 1.0(6) . . . . ?
C16 C15 C10 C9 1.6(4) . . . . ?
C16 C15 C10 C11 178.5(3) . . . . ?
C16 C15 C14 C13 180.0(3) . . . . ?
C16 C23 C30 C28 -180.0(3) . . . . ?
C16 C17 C18 C19 178.3(3) . . . . ?
C7 C9 C10 C15 172.6(3) . . . . ?
C7 C9 C10 C11 -4.2(4) . . . . ?
C7 C9 C22 C17 -173.9(3) . . . . ?
C7 C9 C22 C21 4.5(4) . . . . ?
C3 C4 C5 O4 -177.3(3) . . . . ?
C3 C4 C5 O3 2.4(5) . . . . ?
C3 C4 C6 C7 -0.4(5) . . . . ?
C3 C2 C8 C7 -1.6(5) . . . . ?
C4 C3 C2 C1 -178.9(3) . . . . ?
C4 C3 C2 C8 0.3(5) . . . . ?
C24 C23 C30 C28 -1.4(5) . . . . ?
C24 C25 C26 O6 169.9(3) . . . . ?
C24 C25 C26 O5 -8.9(5) . . . . ?
C5 C4 C6 C7 178.3(3) . . . . ?
C15 C16 C23 C24 -76.2(4) . . . . ?
C15 C16 C23 C30 102.4(4) . . . . ?
C15 C16 C17 C22 -3.5(4) . . . . ?
C15 C16 C17 C18 176.7(3) . . . . ?
C15 C10 C11 C12 1.1(5) . . . . ?
C15 C14 C13 C12 2.0(6) . . . . ?
C23 C16 C15 C10 -172.2(2) . . . . ?
C23 C16 C15 C14 6.3(4) . . . . ?
C23 C16 C17 C22 170.9(2) . . . . ?
C23 C16 C17 C18 -8.9(4) . . . . ?
C23 C24 C25 C27 1.5(5) . . . . ?
C23 C24 C25 C26 -176.0(3) . . . . ?
C25 C27 C28 C29 -178.2(3) . . . . ?
C25 C27 C28 C30 0.6(5) . . . . ?
C25 C24 C23 C16 178.6(3) . . . . ?
C25 C24 C23 C30 0.1(5) . . . . ?
C6 C7 C8 C2 1.8(5) . . . . ?
C6 C4 C5 O4 3.9(5) . . . . ?
C6 C4 C5 O3 -176.3(3) . . . . ?
C10 C9 C7 C6 75.7(4) . . . . ?
C10 C9 C7 C8 -104.1(3) . . . . ?
C10 C9 C22 C17 2.8(4) . . . . ?
C10 C9 C22 C21 -178.8(3) . . . . ?
C10 C15 C14 C13 -1.6(5) . . . . ?
C10 C11 C12 C13 -0.7(6) . . . . ?
C2 C3 C4 C5 -178.0(3) . . . . ?
C2 C3 C4 C6 0.7(5) . . . . ?
C22 C9 C7 C6 -107.6(4) . . . . ?
C22 C9 C7 C8 72.6(4) . . . . ?
C22 C9 C10 C15 -4.1(4) . . . . ?
C22 C9 C10 C11 179.1(3) . . . . ?
C22 C17 C18 C19 -1.5(5) . . . . ?
C22 C21 C20 C19 -1.7(6) . . . . ?
C17 C16 C15 C10 2.2(4) . . . . ?
C17 C16 C15 C14 -179.3(3) . . . . ?
C17 C16 C23 C24 109.3(3) . . . . ?
C17 C16 C23 C30 -72.2(4) . . . . ?
C17 C22 C21 C20 -0.8(5) . . . . ?
C17 C18 C19 C20 -1.0(6) . . . . ?
C8 C7 C6 C4 -0.8(5) . . . . ?
C29 C28 C30 C23 179.8(3) . . . . ?
C28 C27 C25 C24 -1.9(5) . . . . ?
C28 C27 C25 C26 175.8(3) . . . . ?
C21 C22 C17 C16 -177.4(3) . . . . ?
C21 C22 C17 C18 2.4(4) . . . . ?
C21 C20 C19 C18 2.6(6) . . . . ?
C11 C12 C13 C14 -0.9(6) . . . . ?
C14 C15 C10 C9 -176.9(3) . . . . ?
C14 C15 C10 C11 0.0(4) . . . . ?
C33 N1 C31 O9A -171.5(7) . . . . ?
N1 C31 O9A Mn1 174.5(5) . . . . ?
C32 N1 C31 O9A 5.7(11) . . . . ?
